data_1571786
loop_
_publ_author_name
'Ohtsuka, Motoo'
'Ghosh, Koushik'
'Yim, Jacky C.-H.'
'Sotome, Hikaru'
'Okamoto, Tsubasa'
'Suda, Kayo'
'Kobori, Yasuhiro'
'Yokogawa, Daisuke'
'Miyasaka, Hiroshi'
'Crudden, Cathleen M.'
'Nambo, Masakazu'

_publ_section_title
;
 Visible-light-induced direct C-H alkylation of polycyclic aromatic
 hydrocarbons with alkylsulfones.
;
_journal_issue 27
_journal_name_full 'Chemical science'
_journal_page_first 10592
_journal_page_last 10599
_journal_paper_doi 10.1039/d4sc02577f
_journal_volume 15
_journal_year 2024
_chemical_formula_sum 'C28 H34'
_chemical_formula_weight 370.55
_chemical_name_systematic 1,3,7-Tri-tert-butylpyrene
_space_group_crystal_system monoclinic
_space_group_IT_number 9
_space_group_name_Hall 'C -2yc'
_space_group_name_H-M_alt 'C 1 c 1'
_atom_sites_solution_hydrogens geom
_atom_sites_solution_primary SHELXT
_audit_creation_method SHELXL-2018/3
_audit_update_record
;
2023-12-07 deposited with the CCDC.	2024-05-27 downloaded from the CCDC.
;
_cell_angle_alpha 90
_cell_angle_beta 99.148(4)
_cell_angle_gamma 90
_cell_formula_units_Z 8
_cell_length_a 9.5389(12)
_cell_length_b 28.047(4)
_cell_length_c 16.886(2)
_cell_measurement_reflns_used 3353
_cell_measurement_temperature 123(2)
_cell_measurement_theta_max 27.4
_cell_measurement_theta_min 3.1
_cell_volume 4460.2(10)
_computing_cell_refinement 'CrystalClear-SM Expert 2.1 b46 (Rigaku, 2016)'
_computing_data_collection 'CrystalClear-SM Expert 2.1 b46 (Rigaku, 2016)'
_computing_data_reduction 'CrystalClear-SM Expert 2.1 b46 (Rigaku, 2016)'
_computing_structure_refinement 'SHELXL-2018/3 (Sheldrick, 2018)'
_computing_structure_solution SHELXT
_diffrn_ambient_temperature 123(2)
_diffrn_detector_area_resol_mean 5.8140
_diffrn_measured_fraction_theta_full 0.998
_diffrn_measured_fraction_theta_max 0.998
_diffrn_measurement_device_type 'Rigaku Pilatus 200K'
_diffrn_measurement_method 'profile data from \w-scans'
_diffrn_radiation_type MoK\a
_diffrn_radiation_wavelength 0.71075
_diffrn_reflns_av_R_equivalents 0.0693
_diffrn_reflns_av_unetI/netI 0.0807
_diffrn_reflns_Laue_measured_fraction_full 0.998
_diffrn_reflns_Laue_measured_fraction_max 0.998
_diffrn_reflns_limit_h_max 11
_diffrn_reflns_limit_h_min -11
_diffrn_reflns_limit_k_max 33
_diffrn_reflns_limit_k_min -33
_diffrn_reflns_limit_l_max 20
_diffrn_reflns_limit_l_min -20
_diffrn_reflns_number 33500
_diffrn_reflns_point_group_measured_fraction_full 0.995
_diffrn_reflns_point_group_measured_fraction_max 0.995
_diffrn_reflns_theta_full 25.242
_diffrn_reflns_theta_max 25.499
_diffrn_reflns_theta_min 3.070
_diffrn_source 'Rotating Anode'
_exptl_absorpt_coefficient_mu 0.062
_exptl_absorpt_correction_T_max 1.000
_exptl_absorpt_correction_T_min 0.919
_exptl_absorpt_correction_type multi-scan
_exptl_absorpt_process_details '(Sheldrick, 1996)'
_exptl_crystal_colour colorless
_exptl_crystal_density_diffrn 1.104
_exptl_crystal_description Platelet
_exptl_crystal_F_000 1616
_exptl_crystal_size_max 0.100
_exptl_crystal_size_mid 0.030
_exptl_crystal_size_min 0.010
_refine_diff_density_max 0.166
_refine_diff_density_min -0.217
_refine_diff_density_rms 0.048
_refine_ls_abs_structure_details
;
 Flack x determined using 2162 quotients [(I+)-(I-)]/[(I+)+(I-)]
 (Parsons, Flack and Wagner, Acta Cryst. B69 (2013) 249-259).
;
_refine_ls_abs_structure_Flack -0.2(10)
_refine_ls_extinction_method none
_refine_ls_goodness_of_fit_ref 0.971
_refine_ls_hydrogen_treatment constr
_refine_ls_matrix_type full
_refine_ls_number_parameters 523
_refine_ls_number_reflns 8275
_refine_ls_number_restraints 2
_refine_ls_restrained_S_all 0.970
_refine_ls_R_factor_all 0.0854
_refine_ls_R_factor_gt 0.0461
_refine_ls_shift/su_max 0.000
_refine_ls_shift/su_mean 0.000
_refine_ls_structure_factor_coef Fsqd
_refine_ls_weighting_details 'w=1/[\s^2^(Fo^2^)+(0.0450P)^2^] where P=(Fo^2^+2Fc^2^)/3'
_refine_ls_weighting_scheme calc
_refine_ls_wR_factor_gt 0.0861
_refine_ls_wR_factor_ref 0.0973
_reflns_Friedel_coverage 0.990
_reflns_Friedel_fraction_full 0.992
_reflns_Friedel_fraction_max 0.992
_reflns_number_gt 5669
_reflns_number_total 8275
_reflns_threshold_expression 'I > 2\s(I)'
_cod_data_source_file d4sc02577f2.cif
_cod_data_source_block ydkr
_cod_depositor_comments
;
The following automatic conversions were performed:

data item '_exptl_absorpt_correction_type' value 'Multi-scan' was
changed to 'multi-scan' in accordance with the
/home/data/users/saulius/crontab/automatic-downloads/rss-feeds/RSC/lib/dictionaries/cif_core.dic
dictionary named 'cif_core.dic' version 2.4.2 last updated on
2011-04-26.

Automatic conversion script
Id: cif_fix_values 8170 2020-07-09 18:12:32Z antanas 

 Adding full bibliography for 1571786.cif.
;
_cod_original_sg_symbol_H-M 'C c'
_cod_database_code 1571786
_shelx_shelxl_version_number 2018/3
_shelx_space_group_comment
;
The symmetry employed for this shelxl refinement is uniquely defined
by the following loop, which should always be used as a source of
symmetry information in preference to the above space-group names.
They are only intended as comments.
;
_shelx_estimated_absorpt_t_min 0.994
_shelx_estimated_absorpt_t_max 0.999

loop_
_space_group_symop_operation_xyz
'x, y, z'
'x, -y, z+1/2'
'x+1/2, y+1/2, z'
'x+1/2, -y+1/2, z+1/2'

loop_
_atom_site_label
_atom_site_type_symbol
_atom_site_fract_x
_atom_site_fract_y
_atom_site_fract_z
_atom_site_U_iso_or_equiv
_atom_site_adp_type
_atom_site_occupancy
_atom_site_site_symmetry_order
_atom_site_calc_flag
_atom_site_refinement_flags_posn
_atom_site_refinement_flags_adp
_atom_site_refinement_flags_occupancy
_atom_site_disorder_assembly
_atom_site_disorder_group
C1 C 0.1446(4) 0.34607(12) 0.5909(2) 0.0187(8) Uani 1 1 d . . . . .
C2 C 0.2514(4) 0.32262(12) 0.6423(2) 0.0186(8) Uani 1 1 d . . . . .
H1 H 0.243846 0.288968 0.646407 0.022 Uiso 1 1 calc R U . . .
C3 C 0.3685(4) 0.34441(12) 0.6884(2) 0.0184(8) Uani 1 1 d . . . . .
C4 C 0.3791(4) 0.39460(12) 0.6836(2) 0.0172(8) Uani 1 1 d . . . . .
C5 C 0.4896(4) 0.42220(13) 0.7302(2) 0.0209(8) Uani 1 1 d . . . . .
H2 H 0.559045 0.406152 0.767359 0.025 Uiso 1 1 calc R U . . .
C6 C 0.4987(4) 0.47011(12) 0.7233(2) 0.0201(8) Uani 1 1 d . . . . .
H3 H 0.574281 0.486651 0.755295 0.024 Uiso 1 1 calc R U . . .
C11 C 0.1842(3) 0.49757(12) 0.5696(2) 0.0189(8) Uani 1 1 d . . . . .
C15 C 0.2735(4) 0.42019(11) 0.6299(2) 0.0163(8) Uani 1 1 d . . . . .
C16 C 0.2844(4) 0.47097(11) 0.6233(2) 0.0156(8) Uani 1 1 d . . . . .
C7 C 0.3977(4) 0.49623(12) 0.6692(2) 0.0179(8) Uani 1 1 d . . . . .
C14 C 0.1572(3) 0.39598(12) 0.5829(2) 0.0165(8) Uani 1 1 d . . . . .
C8 C 0.4088(4) 0.54573(12) 0.6600(2) 0.0230(9) Uani 1 1 d . . . . .
H4 H 0.486034 0.562022 0.690962 0.028 Uiso 1 1 calc R U . . .
C9 C 0.3111(4) 0.57179(12) 0.6075(2) 0.0213(8) Uani 1 1 d . . . . .
C10 C 0.1994(4) 0.54674(12) 0.5629(2) 0.0213(9) Uani 1 1 d . . . . .
H5 H 0.131061 0.563814 0.526574 0.026 Uiso 1 1 calc R U . . .
C12 C 0.0702(4) 0.47213(13) 0.5232(2) 0.0233(9) Uani 1 1 d . . . . .
H6 H 0.001577 0.489181 0.487052 0.028 Uiso 1 1 calc R U . . .
C13 C 0.0574(4) 0.42469(13) 0.5294(2) 0.0236(9) Uani 1 1 d . . . . .
H7 H -0.020448 0.409286 0.497433 0.028 Uiso 1 1 calc R U . . .
C17 C 0.0187(4) 0.31688(13) 0.5474(2) 0.0273(9) Uani 1 1 d . . . . .
C18 C 0.0308(5) 0.26415(15) 0.5700(3) 0.0568(15) Uani 1 1 d . . . . .
H8 H 0.118414 0.251042 0.555344 0.085 Uiso 1 1 calc R U . . .
H9 H -0.051040 0.246833 0.541307 0.085 Uiso 1 1 calc R U . . .
H10 H 0.032876 0.260737 0.627953 0.085 Uiso 1 1 calc R U . . .
C19 C -0.1202(4) 0.33431(16) 0.5725(3) 0.0450(12) Uani 1 1 d . . . . .
H11 H -0.112535 0.332465 0.631015 0.067 Uiso 1 1 calc R U . . .
H12 H -0.198900 0.314183 0.547497 0.067 Uiso 1 1 calc R U . . .
H13 H -0.137780 0.367408 0.555159 0.067 Uiso 1 1 calc R U . . .
C20 C 0.0147(5) 0.31878(16) 0.4566(3) 0.0426(11) Uani 1 1 d . . . . .
H14 H 0.006460 0.352011 0.438515 0.064 Uiso 1 1 calc R U . . .
H15 H -0.067242 0.300611 0.429955 0.064 Uiso 1 1 calc R U . . .
H16 H 0.102160 0.304925 0.443050 0.064 Uiso 1 1 calc R U . . .
C21 C 0.4783(4) 0.31293(12) 0.7413(2) 0.0216(8) Uani 1 1 d . . . . .
C22 C 0.4459(4) 0.25929(13) 0.7304(3) 0.0315(10) Uani 1 1 d . . . . .
H17 H 0.352970 0.252415 0.745528 0.047 Uiso 1 1 calc R U . . .
H18 H 0.519226 0.240874 0.764550 0.047 Uiso 1 1 calc R U . . .
H19 H 0.444917 0.250476 0.674151 0.047 Uiso 1 1 calc R U . . .
C23 C 0.6274(4) 0.31984(14) 0.7186(2) 0.0284(9) Uani 1 1 d . . . . .
H20 H 0.626530 0.309520 0.663047 0.043 Uiso 1 1 calc R U . . .
H21 H 0.696491 0.300788 0.754472 0.043 Uiso 1 1 calc R U . . .
H22 H 0.653817 0.353591 0.723739 0.043 Uiso 1 1 calc R U . . .
C24 C 0.4768(4) 0.32369(13) 0.8306(2) 0.0277(9) Uani 1 1 d . . . . .
H23 H 0.501862 0.357190 0.841624 0.042 Uiso 1 1 calc R U . . .
H24 H 0.545855 0.303171 0.863734 0.042 Uiso 1 1 calc R U . . .
H25 H 0.381718 0.317549 0.843367 0.042 Uiso 1 1 calc R U . . .
C25 C 0.3248(4) 0.62575(12) 0.5955(2) 0.0269(9) Uani 1 1 d . . . . .
C26 C 0.3341(4) 0.63577(13) 0.5072(2) 0.0299(9) Uani 1 1 d . . . . .
H26 H 0.245830 0.625597 0.473525 0.045 Uiso 1 1 calc R U . . .
H27 H 0.414201 0.618115 0.491759 0.045 Uiso 1 1 calc R U . . .
H28 H 0.348070 0.670001 0.499769 0.045 Uiso 1 1 calc R U . . .
C27 C 0.1939(5) 0.65165(14) 0.6163(3) 0.0458(13) Uani 1 1 d . . . . .
H29 H 0.203929 0.686011 0.608268 0.069 Uiso 1 1 calc R U . . .
H30 H 0.185302 0.645438 0.672418 0.069 Uiso 1 1 calc R U . . .
H31 H 0.108696 0.640056 0.581415 0.069 Uiso 1 1 calc R U . . .
C28 C 0.4575(5) 0.64555(14) 0.6475(3) 0.0443(12) Uani 1 1 d . . . . .
H32 H 0.541995 0.630520 0.632258 0.066 Uiso 1 1 calc R U . . .
H33 H 0.453564 0.638754 0.704081 0.066 Uiso 1 1 calc R U . . .
H34 H 0.462121 0.680106 0.639722 0.066 Uiso 1 1 calc R U . . .
C29 C 0.6986(3) 0.48581(12) 0.4062(2) 0.0166(8) Uani 1 1 d . . . . .
C30 C 0.7668(4) 0.45836(12) 0.3551(2) 0.0183(8) Uani 1 1 d . . . . .
H35 H 0.741957 0.425582 0.349920 0.022 Uiso 1 1 calc R U . . .
C31 C 0.8687(3) 0.47493(12) 0.3108(2) 0.0183(8) Uani 1 1 d . . . . .
C32 C 0.9064(4) 0.52382(12) 0.3173(2) 0.0187(8) Uani 1 1 d . . . . .
C33 C 1.0058(4) 0.54618(13) 0.2732(2) 0.0266(9) Uani 1 1 d . . . . .
H36 H 1.049616 0.527280 0.237356 0.032 Uiso 1 1 calc R U . . .
C34 C 1.0392(4) 0.59286(13) 0.2806(2) 0.0279(9) Uani 1 1 d . . . . .
H37 H 1.104806 0.605900 0.249633 0.033 Uiso 1 1 calc R U . . .
C35 C 0.9782(4) 0.62300(12) 0.3338(2) 0.0202(8) Uani 1 1 d . . . . .
C36 C 1.0113(4) 0.67135(13) 0.3410(2) 0.0235(8) Uani 1 1 d . . . . .
H38 H 1.075539 0.684324 0.309128 0.028 Uiso 1 1 calc R U . . .
C37 C 0.9536(4) 0.70150(12) 0.3933(2) 0.0211(8) Uani 1 1 d . . . . .
C38 C 0.8601(4) 0.68121(12) 0.4387(2) 0.0223(9) Uani 1 1 d . . . . .
H39 H 0.819626 0.700864 0.474972 0.027 Uiso 1 1 calc R U . . .
C39 C 0.8229(4) 0.63274(12) 0.4331(2) 0.0181(8) Uani 1 1 d . . . . .
C40 C 0.7254(4) 0.61251(12) 0.4795(2) 0.0208(8) Uani 1 1 d . . . . .
H40 H 0.687118 0.631968 0.516862 0.025 Uiso 1 1 calc R U . . .
C41 C 0.6865(4) 0.56633(12) 0.4715(2) 0.0188(8) Uani 1 1 d . . . . .
H41 H 0.620546 0.554420 0.503283 0.023 Uiso 1 1 calc R U . . .
C42 C 0.7404(4) 0.53421(12) 0.4168(2) 0.0170(8) Uani 1 1 d . . . . .
C43 C 0.8421(3) 0.55325(12) 0.3711(2) 0.0168(8) Uani 1 1 d . . . . .
C44 C 0.8813(4) 0.60268(12) 0.3793(2) 0.0169(8) Uani 1 1 d . . . . .
C45 C 0.5826(4) 0.46232(13) 0.4475(2) 0.0218(9) Uani 1 1 d . . . . .
C46 C 0.4402(4) 0.48891(14) 0.4266(2) 0.0300(9) Uani 1 1 d . . . . .
H42 H 0.411505 0.489430 0.368236 0.045 Uiso 1 1 calc R U . . .
H43 H 0.451078 0.521671 0.446804 0.045 Uiso 1 1 calc R U . . .
H44 H 0.367468 0.472535 0.451408 0.045 Uiso 1 1 calc R U . . .
C47 C 0.6303(4) 0.45929(13) 0.5386(2) 0.0278(9) Uani 1 1 d . . . . .
H45 H 0.562618 0.439836 0.562496 0.042 Uiso 1 1 calc R U . . .
H46 H 0.634124 0.491412 0.561661 0.042 Uiso 1 1 calc R U . . .
H47 H 0.724718 0.444668 0.549774 0.042 Uiso 1 1 calc R U . . .
C48 C 0.5513(4) 0.41099(13) 0.4187(3) 0.0358(11) Uani 1 1 d . . . . .
H48 H 0.637653 0.391732 0.431512 0.054 Uiso 1 1 calc R U . . .
H49 H 0.519649 0.410905 0.360611 0.054 Uiso 1 1 calc R U . . .
H50 H 0.476598 0.397539 0.445696 0.054 Uiso 1 1 calc R U . . .
C49 C 0.9342(4) 0.43962(12) 0.2566(2) 0.0217(8) Uani 1 1 d . . . . .
C50 C 0.8757(4) 0.38857(12) 0.2613(2) 0.0309(10) Uani 1 1 d . . . . .
H51 H 0.923017 0.367252 0.227903 0.046 Uiso 1 1 calc R U . . .
H52 H 0.773276 0.388518 0.242018 0.046 Uiso 1 1 calc R U . . .
H53 H 0.893844 0.377511 0.317081 0.046 Uiso 1 1 calc R U . . .
C51 C 0.8942(4) 0.45431(13) 0.1679(2) 0.0298(9) Uani 1 1 d . . . . .
H54 H 0.928250 0.486745 0.160629 0.045 Uiso 1 1 calc R U . . .
H55 H 0.790784 0.453294 0.152415 0.045 Uiso 1 1 calc R U . . .
H56 H 0.938240 0.432225 0.134127 0.045 Uiso 1 1 calc R U . . .
C52 C 1.0963(4) 0.43635(14) 0.2836(2) 0.0329(10) Uani 1 1 d . . . . .
H57 H 1.138876 0.467902 0.279820 0.049 Uiso 1 1 calc R U . . .
H58 H 1.136808 0.413931 0.248900 0.049 Uiso 1 1 calc R U . . .
H59 H 1.116083 0.425150 0.339239 0.049 Uiso 1 1 calc R U . . .
C53 C 0.9851(4) 0.75527(13) 0.3982(2) 0.0252(9) Uani 1 1 d . . . . .
C54 C 0.8634(5) 0.78186(15) 0.3469(3) 0.0455(12) Uani 1 1 d . . . . .
H60 H 0.857371 0.772021 0.290799 0.068 Uiso 1 1 calc R U . . .
H61 H 0.880901 0.816265 0.351300 0.068 Uiso 1 1 calc R U . . .
H62 H 0.773962 0.774361 0.365787 0.068 Uiso 1 1 calc R U . . .
C55 C 0.9978(5) 0.77308(14) 0.4843(3) 0.0458(12) Uani 1 1 d . . . . .
H63 H 1.026194 0.806692 0.486591 0.069 Uiso 1 1 calc R U . . .
H64 H 1.069425 0.754215 0.518817 0.069 Uiso 1 1 calc R U . . .
H65 H 0.905959 0.769781 0.502750 0.069 Uiso 1 1 calc R U . . .
C56 C 1.1221(5) 0.76755(15) 0.3668(4) 0.0574(15) Uani 1 1 d . . . . .
H66 H 1.112540 0.758939 0.309981 0.086 Uiso 1 1 calc R U . . .
H67 H 1.201206 0.749773 0.397346 0.086 Uiso 1 1 calc R U . . .
H68 H 1.140456 0.801835 0.373012 0.086 Uiso 1 1 calc R U . . .

loop_
_atom_site_aniso_label
_atom_site_aniso_U_11
_atom_site_aniso_U_22
_atom_site_aniso_U_33
_atom_site_aniso_U_23
_atom_site_aniso_U_13
_atom_site_aniso_U_12
C1 0.019(2) 0.018(2) 0.019(2) -0.0009(16) 0.0021(16) -0.0014(15)
C2 0.0206(19) 0.0146(18) 0.0206(19) 0.0026(16) 0.0038(15) -0.0018(16)
C3 0.0184(19) 0.020(2) 0.018(2) 0.0003(15) 0.0058(16) 0.0006(15)
C4 0.0144(18) 0.023(2) 0.0141(19) 0.0018(15) 0.0033(15) -0.0003(16)
C5 0.018(2) 0.027(2) 0.0161(19) -0.0002(16) -0.0010(16) -0.0012(16)
C6 0.018(2) 0.024(2) 0.018(2) 0.0008(16) 0.0009(16) -0.0061(16)
C11 0.016(2) 0.021(2) 0.021(2) 0.0001(16) 0.0046(16) -0.0006(16)
C15 0.017(2) 0.0197(18) 0.0129(19) 0.0006(15) 0.0053(14) 0.0017(15)
C16 0.0132(19) 0.0202(18) 0.0144(19) 0.0002(16) 0.0053(14) -0.0002(16)
C7 0.019(2) 0.020(2) 0.0157(19) -0.0014(16) 0.0065(16) -0.0038(16)
C14 0.0098(18) 0.022(2) 0.0178(19) 0.0005(16) 0.0024(15) -0.0007(15)
C8 0.022(2) 0.024(2) 0.023(2) -0.0030(17) 0.0038(17) -0.0082(16)
C9 0.024(2) 0.0193(19) 0.023(2) -0.0005(17) 0.0105(16) -0.0037(17)
C10 0.021(2) 0.020(2) 0.024(2) 0.0065(16) 0.0066(17) 0.0022(16)
C12 0.019(2) 0.023(2) 0.025(2) 0.0049(16) -0.0013(17) 0.0044(16)
C13 0.018(2) 0.024(2) 0.027(2) -0.0001(16) -0.0040(17) -0.0041(16)
C17 0.025(2) 0.021(2) 0.032(2) 0.0036(17) -0.0078(18) -0.0068(17)
C18 0.056(3) 0.027(3) 0.074(4) 0.010(2) -0.030(3) -0.022(2)
C19 0.020(2) 0.057(3) 0.057(3) 0.000(3) 0.001(2) -0.014(2)
C20 0.040(3) 0.046(3) 0.038(3) -0.011(2) -0.008(2) -0.006(2)
C21 0.020(2) 0.024(2) 0.020(2) 0.0040(16) -0.0012(16) 0.0004(15)
C22 0.030(2) 0.025(2) 0.037(2) 0.0077(18) -0.0029(19) 0.0082(18)
C23 0.020(2) 0.032(2) 0.033(2) 0.0008(18) 0.0029(18) 0.0055(17)
C24 0.029(2) 0.031(2) 0.022(2) 0.0087(18) -0.0003(18) 0.0005(18)
C25 0.038(2) 0.016(2) 0.028(2) 0.0032(17) 0.0094(19) -0.0059(17)
C26 0.036(2) 0.026(2) 0.028(2) 0.0061(18) 0.0065(18) -0.0045(18)
C27 0.067(3) 0.019(2) 0.060(3) 0.006(2) 0.036(3) 0.005(2)
C28 0.070(3) 0.022(2) 0.035(3) 0.0060(19) -0.006(2) -0.019(2)
C29 0.0153(19) 0.0177(19) 0.0154(19) 0.0024(15) -0.0019(15) -0.0005(14)
C30 0.021(2) 0.0145(19) 0.0186(19) 0.0001(15) 0.0005(16) 0.0005(16)
C31 0.018(2) 0.023(2) 0.0142(19) 0.0004(15) 0.0007(15) 0.0028(15)
C32 0.020(2) 0.020(2) 0.016(2) -0.0002(15) 0.0016(16) 0.0021(16)
C33 0.026(2) 0.030(2) 0.026(2) -0.0048(18) 0.0126(17) -0.0024(18)
C34 0.026(2) 0.031(2) 0.030(2) -0.0011(18) 0.0126(18) -0.0064(18)
C35 0.020(2) 0.022(2) 0.019(2) 0.0006(16) 0.0042(16) -0.0020(16)
C36 0.018(2) 0.029(2) 0.023(2) -0.0002(17) 0.0017(16) -0.0064(16)
C37 0.017(2) 0.021(2) 0.024(2) 0.0010(16) -0.0004(17) -0.0004(15)
C38 0.020(2) 0.021(2) 0.025(2) -0.0055(17) 0.0009(17) 0.0007(16)
C39 0.0152(19) 0.021(2) 0.0177(19) -0.0002(16) 0.0007(15) 0.0002(15)
C40 0.020(2) 0.018(2) 0.024(2) -0.0054(16) 0.0049(17) 0.0017(16)
C41 0.0166(19) 0.023(2) 0.018(2) 0.0024(16) 0.0042(15) 0.0025(15)
C42 0.0153(18) 0.022(2) 0.0125(18) 0.0025(15) -0.0009(15) 0.0033(15)
C43 0.0119(18) 0.023(2) 0.0145(18) 0.0004(16) -0.0003(15) 0.0016(15)
C44 0.0157(19) 0.017(2) 0.0163(19) -0.0008(15) -0.0016(15) -0.0005(14)
C45 0.023(2) 0.021(2) 0.022(2) -0.0010(16) 0.0068(17) -0.0045(16)
C46 0.020(2) 0.040(2) 0.032(2) -0.0005(19) 0.0075(18) -0.0059(18)
C47 0.034(2) 0.027(2) 0.024(2) 0.0043(17) 0.0100(18) -0.0001(18)
C48 0.042(3) 0.030(2) 0.041(3) -0.0069(19) 0.023(2) -0.0150(19)
C49 0.020(2) 0.024(2) 0.020(2) -0.0042(16) 0.0031(16) 0.0039(16)
C50 0.038(2) 0.027(2) 0.029(2) -0.0070(18) 0.0094(19) 0.0068(19)
C51 0.033(2) 0.037(2) 0.021(2) -0.0039(18) 0.0066(18) 0.0028(19)
C52 0.028(2) 0.036(2) 0.035(2) -0.0090(19) 0.0061(19) 0.0082(18)
C53 0.021(2) 0.021(2) 0.033(2) -0.0010(17) -0.0001(17) -0.0042(16)
C54 0.051(3) 0.023(2) 0.056(3) 0.006(2) -0.010(2) -0.003(2)
C55 0.072(3) 0.025(2) 0.037(3) -0.0051(19) -0.001(2) -0.016(2)
C56 0.046(3) 0.028(3) 0.106(4) -0.008(3) 0.038(3) -0.014(2)

loop_
_atom_type_symbol
_atom_type_description
_atom_type_scat_dispersion_real
_atom_type_scat_dispersion_imag
_atom_type_scat_source
C C 0.0033 0.0016 'International Tables Vol C Tables 4.2.6.8 and 6.1.1.4'
H H 0.0000 0.0000 'International Tables Vol C Tables 4.2.6.8 and 6.1.1.4'

loop_
_geom_angle_atom_site_label_1
_geom_angle_atom_site_label_2
_geom_angle_atom_site_label_3
_geom_angle
_geom_angle_site_symmetry_1
_geom_angle_site_symmetry_3
_geom_angle_publ_flag
C2 C1 C14 117.5(3) . . ?
C2 C1 C17 118.9(3) . . ?
C14 C1 C17 123.5(3) . . ?
C1 C2 C3 125.5(3) . . ?
C2 C3 C4 117.5(3) . . ?
C2 C3 C21 118.8(3) . . ?
C4 C3 C21 123.7(3) . . ?
C3 C4 C15 118.9(3) . . ?
C3 C4 C5 123.9(3) . . ?
C15 C4 C5 117.2(3) . . ?
C6 C5 C4 122.6(3) . . ?
C5 C6 C7 121.4(3) . . ?
C10 C11 C16 120.3(3) . . ?
C10 C11 C12 122.0(3) . . ?
C16 C11 C12 117.7(3) . . ?
C14 C15 C16 119.3(3) . . ?
C14 C15 C4 121.2(3) . . ?
C16 C15 C4 119.5(3) . . ?
C7 C16 C11 117.7(3) . . ?
C7 C16 C15 120.9(3) . . ?
C11 C16 C15 121.4(3) . . ?
C8 C7 C16 120.0(3) . . ?
C8 C7 C6 121.7(3) . . ?
C16 C7 C6 118.3(3) . . ?
C1 C14 C15 119.2(3) . . ?
C1 C14 C13 123.6(3) . . ?
C15 C14 C13 117.2(3) . . ?
C9 C8 C7 122.5(3) . . ?
C8 C9 C10 117.3(3) . . ?
C8 C9 C25 122.8(3) . . ?
C10 C9 C25 120.0(3) . . ?
C11 C10 C9 122.4(3) . . ?
C13 C12 C11 121.6(3) . . ?
C12 C13 C14 122.8(3) . . ?
C18 C17 C20 105.9(3) . . ?
C18 C17 C19 105.9(4) . . ?
C20 C17 C19 112.4(4) . . ?
C18 C17 C1 111.9(3) . . ?
C20 C17 C1 110.8(3) . . ?
C19 C17 C1 109.9(3) . . ?
C24 C21 C22 106.0(3) . . ?
C24 C21 C3 110.2(3) . . ?
C22 C21 C3 112.6(3) . . ?
C24 C21 C23 111.8(3) . . ?
C22 C21 C23 105.5(3) . . ?
C3 C21 C23 110.6(3) . . ?
C28 C25 C27 109.1(3) . . ?
C28 C25 C26 108.8(3) . . ?
C27 C25 C26 108.1(3) . . ?
C28 C25 C9 111.3(3) . . ?
C27 C25 C9 110.4(3) . . ?
C26 C25 C9 109.1(3) . . ?
C30 C29 C42 117.2(3) . . ?
C30 C29 C45 118.9(3) . . ?
C42 C29 C45 123.9(3) . . ?
C29 C30 C31 125.5(3) . . ?
C30 C31 C32 118.0(3) . . ?
C30 C31 C49 119.0(3) . . ?
C32 C31 C49 123.0(3) . . ?
C31 C32 C43 118.5(3) . . ?
C31 C32 C33 124.1(3) . . ?
C43 C32 C33 117.4(3) . . ?
C34 C33 C32 122.7(3) . . ?
C33 C34 C35 121.4(3) . . ?
C36 C35 C44 120.2(3) . . ?
C36 C35 C34 121.6(3) . . ?
C44 C35 C34 118.2(3) . . ?
C35 C36 C37 122.5(3) . . ?
C38 C37 C36 117.0(3) . . ?
C38 C37 C53 120.6(3) . . ?
C36 C37 C53 122.3(3) . . ?
C37 C38 C39 122.5(3) . . ?
C38 C39 C44 119.9(3) . . ?
C38 C39 C40 121.9(3) . . ?
C44 C39 C40 118.2(3) . . ?
C41 C40 C39 121.4(3) . . ?
C40 C41 C42 122.9(3) . . ?
C29 C42 C43 119.3(3) . . ?
C29 C42 C41 123.8(3) . . ?
C43 C42 C41 116.9(3) . . ?
C42 C43 C32 121.3(3) . . ?
C42 C43 C44 119.7(3) . . ?
C32 C43 C44 119.0(3) . . ?
C35 C44 C39 117.8(3) . . ?
C35 C44 C43 121.3(3) . . ?
C39 C44 C43 120.9(3) . . ?
C48 C45 C47 106.1(3) . . ?
C48 C45 C46 105.2(3) . . ?
C47 C45 C46 111.5(3) . . ?
C48 C45 C29 112.0(3) . . ?
C47 C45 C29 110.9(3) . . ?
C46 C45 C29 111.0(3) . . ?
C51 C49 C50 105.2(3) . . ?
C51 C49 C52 112.6(3) . . ?
C50 C49 C52 106.4(3) . . ?
C51 C49 C31 110.1(3) . . ?
C50 C49 C31 112.4(3) . . ?
C52 C49 C31 110.1(3) . . ?
C55 C53 C56 108.3(4) . . ?
C55 C53 C54 108.6(3) . . ?
C56 C53 C54 108.0(4) . . ?
C55 C53 C37 111.0(3) . . ?
C56 C53 C37 111.9(3) . . ?
C54 C53 C37 108.9(3) . . ?

loop_
_geom_bond_atom_site_label_1
_geom_bond_atom_site_label_2
_geom_bond_distance
_geom_bond_site_symmetry_2
_geom_bond_publ_flag
C1 C2 1.394(5) . ?
C1 C14 1.413(5) . ?
C1 C17 1.540(5) . ?
C2 C3 1.396(5) . ?
C3 C4 1.415(5) . ?
C3 C21 1.542(5) . ?
C4 C15 1.436(5) . ?
C4 C5 1.438(5) . ?
C5 C6 1.353(5) . ?
C6 C7 1.421(5) . ?
C11 C10 1.393(5) . ?
C11 C16 1.420(5) . ?
C11 C12 1.427(5) . ?
C15 C14 1.429(5) . ?
C15 C16 1.434(4) . ?
C16 C7 1.415(5) . ?
C7 C8 1.403(5) . ?
C14 C13 1.448(5) . ?
C8 C9 1.388(5) . ?
C9 C10 1.394(5) . ?
C9 C25 1.535(5) . ?
C12 C13 1.342(5) . ?
C17 C18 1.528(5) . ?
C17 C20 1.528(6) . ?
C17 C19 1.534(6) . ?
C21 C24 1.540(5) . ?
C21 C22 1.541(5) . ?
C21 C23 1.543(5) . ?
C25 C28 1.526(6) . ?
C25 C27 1.533(6) . ?
C25 C26 1.535(5) . ?
C29 C30 1.393(5) . ?
C29 C42 1.418(5) . ?
C29 C45 1.547(5) . ?
C30 C31 1.397(5) . ?
C31 C32 1.417(5) . ?
C31 C49 1.545(5) . ?
C32 C43 1.436(5) . ?
C32 C33 1.439(5) . ?
C33 C34 1.349(5) . ?
C34 C35 1.423(5) . ?
C35 C36 1.393(5) . ?
C35 C44 1.413(5) . ?
C36 C37 1.397(5) . ?
C37 C38 1.388(5) . ?
C37 C53 1.537(5) . ?
C38 C39 1.404(5) . ?
C39 C44 1.417(5) . ?
C39 C40 1.425(5) . ?
C40 C41 1.348(5) . ?
C41 C42 1.442(5) . ?
C42 C43 1.435(5) . ?
C43 C44 1.437(5) . ?
C45 C48 1.534(5) . ?
C45 C47 1.535(5) . ?
C45 C46 1.540(5) . ?
C49 C51 1.543(5) . ?
C49 C50 1.543(5) . ?
C49 C52 1.544(5) . ?
C53 C55 1.523(6) . ?
C53 C56 1.525(6) . ?
C53 C54 1.527(5) . ?

loop_
_geom_torsion_atom_site_label_1
_geom_torsion_atom_site_label_2
_geom_torsion_atom_site_label_3
_geom_torsion_atom_site_label_4
_geom_torsion
_geom_torsion_site_symmetry_1
_geom_torsion_site_symmetry_2
_geom_torsion_site_symmetry_3
_geom_torsion_site_symmetry_4
_geom_torsion_publ_flag
C14 C1 C2 C3 1.7(5) . . . . ?
C17 C1 C2 C3 -177.2(3) . . . . ?
C1 C2 C3 C4 1.0(5) . . . . ?
C1 C2 C3 C21 -179.1(3) . . . . ?
C2 C3 C4 C15 -2.5(5) . . . . ?
C21 C3 C4 C15 177.6(3) . . . . ?
C2 C3 C4 C5 176.9(3) . . . . ?
C21 C3 C4 C5 -3.0(5) . . . . ?
C3 C4 C5 C6 178.7(3) . . . . ?
C15 C4 C5 C6 -1.9(5) . . . . ?
C4 C5 C6 C7 0.4(5) . . . . ?
C3 C4 C15 C14 1.4(5) . . . . ?
C5 C4 C15 C14 -178.1(3) . . . . ?
C3 C4 C15 C16 -178.8(3) . . . . ?
C5 C4 C15 C16 1.7(4) . . . . ?
C10 C11 C16 C7 0.4(5) . . . . ?
C12 C11 C16 C7 180.0(3) . . . . ?
C10 C11 C16 C15 -178.4(3) . . . . ?
C12 C11 C16 C15 1.2(5) . . . . ?
C14 C15 C16 C7 179.6(3) . . . . ?
C4 C15 C16 C7 -0.2(4) . . . . ?
C14 C15 C16 C11 -1.7(5) . . . . ?
C4 C15 C16 C11 178.5(3) . . . . ?
C11 C16 C7 C8 -0.7(5) . . . . ?
C15 C16 C7 C8 178.0(3) . . . . ?
C11 C16 C7 C6 180.0(3) . . . . ?
C15 C16 C7 C6 -1.3(5) . . . . ?
C5 C6 C7 C8 -178.1(3) . . . . ?
C5 C6 C7 C16 1.2(5) . . . . ?
C2 C1 C14 C15 -2.8(5) . . . . ?
C17 C1 C14 C15 176.0(3) . . . . ?
C2 C1 C14 C13 177.5(3) . . . . ?
C17 C1 C14 C13 -3.6(5) . . . . ?
C16 C15 C14 C1 -178.4(3) . . . . ?
C4 C15 C14 C1 1.4(5) . . . . ?
C16 C15 C14 C13 1.2(4) . . . . ?
C4 C15 C14 C13 -179.0(3) . . . . ?
C16 C7 C8 C9 0.6(5) . . . . ?
C6 C7 C8 C9 180.0(3) . . . . ?
C7 C8 C9 C10 -0.2(5) . . . . ?
C7 C8 C9 C25 -178.3(3) . . . . ?
C16 C11 C10 C9 0.1(5) . . . . ?
C12 C11 C10 C9 -179.5(3) . . . . ?
C8 C9 C10 C11 -0.2(5) . . . . ?
C25 C9 C10 C11 178.0(3) . . . . ?
C10 C11 C12 C13 179.3(3) . . . . ?
C16 C11 C12 C13 -0.3(5) . . . . ?
C11 C12 C13 C14 -0.1(6) . . . . ?
C1 C14 C13 C12 179.3(3) . . . . ?
C15 C14 C13 C12 -0.4(5) . . . . ?
C2 C1 C17 C18 1.1(5) . . . . ?
C14 C1 C17 C18 -177.8(4) . . . . ?
C2 C1 C17 C20 -116.8(4) . . . . ?
C14 C1 C17 C20 64.3(5) . . . . ?
C2 C1 C17 C19 118.4(4) . . . . ?
C14 C1 C17 C19 -60.5(5) . . . . ?
C2 C3 C21 C24 -113.9(4) . . . . ?
C4 C3 C21 C24 65.9(4) . . . . ?
C2 C3 C21 C22 4.2(5) . . . . ?
C4 C3 C21 C22 -176.0(3) . . . . ?
C2 C3 C21 C23 122.0(3) . . . . ?
C4 C3 C21 C23 -58.2(4) . . . . ?
C8 C9 C25 C28 0.5(5) . . . . ?
C10 C9 C25 C28 -177.6(3) . . . . ?
C8 C9 C25 C27 -120.8(4) . . . . ?
C10 C9 C25 C27 61.1(4) . . . . ?
C8 C9 C25 C26 120.6(4) . . . . ?
C10 C9 C25 C26 -57.5(4) . . . . ?
C42 C29 C30 C31 -2.8(5) . . . . ?
C45 C29 C30 C31 176.9(3) . . . . ?
C29 C30 C31 C32 -0.4(5) . . . . ?
C29 C30 C31 C49 -179.9(3) . . . . ?
C30 C31 C32 C43 2.3(5) . . . . ?
C49 C31 C32 C43 -178.2(3) . . . . ?
C30 C31 C32 C33 -177.8(3) . . . . ?
C49 C31 C32 C33 1.7(5) . . . . ?
C31 C32 C33 C34 179.9(4) . . . . ?
C43 C32 C33 C34 -0.2(5) . . . . ?
C32 C33 C34 C35 0.6(6) . . . . ?
C33 C34 C35 C36 -179.3(4) . . . . ?
C33 C34 C35 C44 0.2(5) . . . . ?
C44 C35 C36 C37 1.0(5) . . . . ?
C34 C35 C36 C37 -179.5(4) . . . . ?
C35 C36 C37 C38 -0.1(5) . . . . ?
C35 C36 C37 C53 -177.1(3) . . . . ?
C36 C37 C38 C39 -0.3(5) . . . . ?
C53 C37 C38 C39 176.8(3) . . . . ?
C37 C38 C39 C44 -0.2(5) . . . . ?
C37 C38 C39 C40 -179.3(3) . . . . ?
C38 C39 C40 C41 177.5(3) . . . . ?
C44 C39 C40 C41 -1.6(5) . . . . ?
C39 C40 C41 C42 0.6(5) . . . . ?
C30 C29 C42 C43 4.1(5) . . . . ?
C45 C29 C42 C43 -175.6(3) . . . . ?
C30 C29 C42 C41 -175.9(3) . . . . ?
C45 C29 C42 C41 4.3(5) . . . . ?
C40 C41 C42 C29 -178.6(3) . . . . ?
C40 C41 C42 C43 1.3(5) . . . . ?
C29 C42 C43 C32 -2.4(5) . . . . ?
C41 C42 C43 C32 177.6(3) . . . . ?
C29 C42 C43 C44 177.7(3) . . . . ?
C41 C42 C43 C44 -2.2(4) . . . . ?
C31 C32 C43 C42 -0.9(5) . . . . ?
C33 C32 C43 C42 179.1(3) . . . . ?
C31 C32 C43 C44 178.9(3) . . . . ?
C33 C32 C43 C44 -1.0(5) . . . . ?
C36 C35 C44 C39 -1.5(5) . . . . ?
C34 C35 C44 C39 179.0(3) . . . . ?
C36 C35 C44 C43 178.1(3) . . . . ?
C34 C35 C44 C43 -1.5(5) . . . . ?
C38 C39 C44 C35 1.1(5) . . . . ?
C40 C39 C44 C35 -179.8(3) . . . . ?
C38 C39 C44 C43 -178.5(3) . . . . ?
C40 C39 C44 C43 0.6(5) . . . . ?
C42 C43 C44 C35 -178.3(3) . . . . ?
C32 C43 C44 C35 1.9(5) . . . . ?
C42 C43 C44 C39 1.3(5) . . . . ?
C32 C43 C44 C39 -178.6(3) . . . . ?
C30 C29 C45 C48 -4.9(4) . . . . ?
C42 C29 C45 C48 174.9(3) . . . . ?
C30 C29 C45 C47 113.4(4) . . . . ?
C42 C29 C45 C47 -66.9(4) . . . . ?
C30 C29 C45 C46 -122.1(3) . . . . ?
C42 C29 C45 C46 57.7(4) . . . . ?
C30 C31 C49 C51 115.8(3) . . . . ?
C32 C31 C49 C51 -63.7(4) . . . . ?
C30 C31 C49 C50 -1.1(4) . . . . ?
C32 C31 C49 C50 179.4(3) . . . . ?
C30 C31 C49 C52 -119.6(4) . . . . ?
C32 C31 C49 C52 61.0(4) . . . . ?
C38 C37 C53 C55 40.1(5) . . . . ?
C36 C37 C53 C55 -143.0(4) . . . . ?
C38 C37 C53 C56 161.2(4) . . . . ?
C36 C37 C53 C56 -21.8(5) . . . . ?
C38 C37 C53 C54 -79.5(4) . . . . ?
C36 C37 C53 C54 97.5(4) . . . . ?
